data_4103328
loop_
_publ_author_name
'Lindsay M. Repka'
'Jane Ni'
'Sarah E. Reisman'

_publ_section_title
;
 Enantioselective Synthesis of Pyrroloindolines by a Formal [3 + 2]
 Cycloaddition Reaction
;
_journal_name_full 'Journal of the American Chemical Society'
_journal_page_first 14418
_journal_page_last 14420
_journal_paper_doi 10.1021/ja107328g
_journal_volume 132
_journal_year 2010
_chemical_formula_moiety 'C16 H17 F3 N2 O3'
_chemical_formula_sum 'C16 H17 F3 N2 O3'
_chemical_formula_weight 342.32
_chemical_name_systematic
;
 ?
;
_space_group_IT_number 14
_symmetry_cell_setting monoclinic
_symmetry_space_group_name_Hall '-P 2ybc'
_symmetry_space_group_name_H-M 'P 1 21/c 1'
_atom_sites_solution_hydrogens difmap
_atom_sites_solution_primary direct
_atom_sites_solution_secondary difmap
_audit_creation_method SHELXL-97
_cell_angle_alpha 90.00
_cell_angle_beta 107.9900(10)
_cell_angle_gamma 90.00
_cell_formula_units_Z 4
_cell_length_a 13.9506(5)
_cell_length_b 7.2073(2)
_cell_length_c 16.3208(5)
_cell_measurement_reflns_used 9932
_cell_measurement_temperature 100(2)
_cell_measurement_theta_max 36.76
_cell_measurement_theta_min 3.07
_cell_volume 1560.77(9)
_computing_cell_refinement 'Bruker SAINT v6.45A'
_computing_data_collection 'Bruker SMART v5.630'
_computing_data_reduction 'Bruker SAINT v6.45A'
_computing_molecular_graphics 'Bruker XP v5.1'
_computing_publication_material 'Bruker XCIF v6.12'
_computing_structure_refinement 'SHELXL-97 (Sheldrick, 2008)'
_computing_structure_solution 'SHELXS-97 (Sheldrick, 2008)'
_diffrn_ambient_temperature 100(2)
_diffrn_measured_fraction_theta_full 0.882
_diffrn_measured_fraction_theta_max 0.882
_diffrn_measurement_device_type 'Bruker SMART 1000'
_diffrn_measurement_method '\w scans at 7 \f settings'
_diffrn_radiation_monochromator graphite
_diffrn_radiation_source 'fine-focus sealed tube'
_diffrn_radiation_type MoK\a
_diffrn_radiation_wavelength 0.71073
_diffrn_reflns_av_R_equivalents 0.0549
_diffrn_reflns_av_sigmaI/netI 0.0478
_diffrn_reflns_limit_h_max 22
_diffrn_reflns_limit_h_min -22
_diffrn_reflns_limit_k_max 12
_diffrn_reflns_limit_k_min -11
_diffrn_reflns_limit_l_max 26
_diffrn_reflns_limit_l_min -26
_diffrn_reflns_number 35665
_diffrn_reflns_theta_full 37.55
_diffrn_reflns_theta_max 37.55
_diffrn_reflns_theta_min 1.53
_exptl_absorpt_coefficient_mu 0.125
_exptl_absorpt_correction_T_max 0.9660
_exptl_absorpt_correction_T_min 0.9624
_exptl_absorpt_correction_type none
_exptl_crystal_colour Colorless
_exptl_crystal_density_diffrn 1.457
_exptl_crystal_density_method 'not measured'
_exptl_crystal_description Block
_exptl_crystal_F_000 712
_exptl_crystal_size_max 0.31
_exptl_crystal_size_mid 0.30
_exptl_crystal_size_min 0.28
_refine_diff_density_max 0.427
_refine_diff_density_min -0.429
_refine_diff_density_rms 0.070
_refine_ls_extinction_method none
_refine_ls_goodness_of_fit_ref 1.940
_refine_ls_hydrogen_treatment Unrestrained
_refine_ls_matrix_type 'Full matrix'
_refine_ls_number_parameters 285
_refine_ls_number_reflns 7261
_refine_ls_number_restraints 0
_refine_ls_restrained_S_all 1.940
_refine_ls_R_factor_all 0.0757
_refine_ls_R_factor_gt 0.0469
_refine_ls_shift/su_max 0.001
_refine_ls_shift/su_mean 0.000
_refine_ls_structure_factor_coef Fsqd
_refine_ls_weighting_details w=1/s^2^(Fo^2^)
_refine_ls_weighting_scheme sigma
_refine_ls_wR_factor_gt 0.0737
_refine_ls_wR_factor_ref 0.0765
_reflns_number_gt 4934
_reflns_number_total 7261
_reflns_threshold_expression >2sigma(I)
_cod_data_source_file ja107328g_si_002.cif
_cod_data_source_block lmr03
_cod_depositor_comments
;
The following automatic conversions were performed:

'_refine_ls_weighting_scheme' value 'Sigma' changed to 'sigma'
according to the built-in table from CIF Core dictionary named
'cif_core.dic' version 2.4.1 from 2010-06-29.

Automatic conversion script
Id: cif_fix_values 1715 2011-07-08 13:25:40Z adriana 

The following automatic conversions were performed:

'_atom_sites_solution_primary' value 'Direct methods' was changed to
'direct'.

'_atom_sites_solution_secondary' value 'Difference Fourier map' was
changed to 'difmap'.

'_atom_sites_solution_hydrogens' value 'Difference Fourier map' was
changed to 'difmap'.

Automatic conversion script
Id: cif_fix_values 6452 2018-10-05 10:23:21Z andrius 
;
_cod_database_code 4103328

loop_
_symmetry_equiv_pos_as_xyz
'x, y, z'
'-x, y+1/2, -z+1/2'
'-x, -y, -z'
'x, -y-1/2, z-1/2'

loop_
_atom_site_label
_atom_site_type_symbol
_atom_site_fract_x
_atom_site_fract_y
_atom_site_fract_z
_atom_site_U_iso_or_equiv
_atom_site_adp_type
_atom_site_occupancy
_atom_site_symmetry_multiplicity
_atom_site_calc_flag
F1 F 0.70303(4) 0.56544(7) 0.40706(4) 0.02606(14) Uani 1 1 d
F2 F 0.58439(4) 0.47267(8) 0.45577(4) 0.03444(16) Uani 1 1 d
F3 F 0.73718(5) 0.48684(8) 0.53969(4) 0.03183(15) Uani 1 1 d
O1 O 0.56864(5) 0.32849(9) 0.27888(4) 0.02323(15) Uani 1 1 d
O2 O 0.64300(5) 0.42110(9) 0.18153(4) 0.01928(14) Uani 1 1 d
O3 O 0.67404(5) 0.12964(9) 0.49261(4) 0.02301(15) Uani 1 1 d
N1 N 0.86655(5) -0.06806(10) 0.43023(5) 0.01494(15) Uani 1 1 d
N2 N 0.74559(5) 0.18721(9) 0.38690(4) 0.01376(14) Uani 1 1 d
C1 C 0.90023(6) -0.19805(11) 0.38109(5) 0.01464(17) Uani 1 1 d
C2 C 0.98007(7) -0.32254(13) 0.40885(6) 0.01860(18) Uani 1 1 d
C3 C 1.00017(7) -0.43710(13) 0.34693(6) 0.01973(19) Uani 1 1 d
C4 C 0.94246(7) -0.43022(12) 0.26104(6) 0.01816(18) Uani 1 1 d
C5 C 0.86204(7) -0.30493(12) 0.23405(6) 0.01588(17) Uani 1 1 d
C6 C 0.84210(6) -0.18885(11) 0.29427(5) 0.01361(16) Uani 1 1 d
C7 C 0.76224(6) -0.04111(11) 0.28414(5) 0.01286(16) Uani 1 1 d
C8 C 0.79747(7) 0.15166(12) 0.26285(6) 0.01438(17) Uani 1 1 d
C9 C 0.74897(6) 0.29055(12) 0.30946(5) 0.01358(17) Uani 1 1 d
C10 C 0.76433(6) -0.01244(11) 0.37838(5) 0.01335(16) Uani 1 1 d
C11 C 0.65859(7) -0.09593(13) 0.22457(6) 0.01750(18) Uani 1 1 d
C12 C 0.64236(6) 0.34749(11) 0.25592(6) 0.01532(17) Uani 1 1 d
C13 C 0.54492(8) 0.47535(16) 0.12365(7) 0.0243(2) Uani 1 1 d
C14 C 0.69747(7) 0.23670(12) 0.44429(6) 0.01645(17) Uani 1 1 d
C15 C 0.67948(7) 0.44322(13) 0.45956(6) 0.02059(19) Uani 1 1 d
C16 C 0.88479(8) -0.10244(14) 0.52193(6) 0.01966(19) Uani 1 1 d
H2 H 1.0204(8) -0.3288(14) 0.4688(7) 0.029(3) Uiso 1 1 d
H3 H 1.0564(8) -0.5250(15) 0.3671(7) 0.031(3) Uiso 1 1 d
H4 H 0.9580(8) -0.5150(15) 0.2193(7) 0.025(3) Uiso 1 1 d
H5 H 0.8186(7) -0.3046(13) 0.1739(6) 0.018(2) Uiso 1 1 d
H8A H 0.8709(7) 0.1622(12) 0.2888(6) 0.013(2) Uiso 1 1 d
H8B H 0.7792(7) 0.1733(12) 0.2008(6) 0.014(2) Uiso 1 1 d
H9 H 0.7912(7) 0.4029(14) 0.3258(6) 0.018(2) Uiso 1 1 d
H10 H 0.7123(7) -0.0838(13) 0.3953(6) 0.021(3) Uiso 1 1 d
H11A H 0.6614(7) -0.1149(14) 0.1668(7) 0.023(3) Uiso 1 1 d
H11B H 0.6061(8) -0.0001(16) 0.2237(7) 0.030(3) Uiso 1 1 d
H11C H 0.6357(7) -0.2128(15) 0.2457(6) 0.025(3) Uiso 1 1 d
H13A H 0.5013(9) 0.3673(18) 0.1051(8) 0.044(3) Uiso 1 1 d
H13B H 0.5601(9) 0.5341(17) 0.0748(8) 0.043(3) Uiso 1 1 d
H13C H 0.5121(8) 0.5635(14) 0.1533(6) 0.023(3) Uiso 1 1 d
H16A H 0.8501(8) -0.2125(16) 0.5340(7) 0.036(3) Uiso 1 1 d
H16B H 0.8625(7) 0.0039(15) 0.5504(7) 0.025(3) Uiso 1 1 d
H16C H 0.9612(8) -0.1168(14) 0.5520(7) 0.027(3) Uiso 1 1 d

loop_
_atom_site_aniso_label
_atom_site_aniso_U_11
_atom_site_aniso_U_22
_atom_site_aniso_U_33
_atom_site_aniso_U_23
_atom_site_aniso_U_13
_atom_site_aniso_U_12
F1 0.0397(4) 0.0154(3) 0.0284(3) 0.0002(2) 0.0184(3) 0.0004(2)
F2 0.0300(3) 0.0299(3) 0.0515(4) -0.0018(3) 0.0244(3) 0.0084(3)
F3 0.0471(4) 0.0268(3) 0.0219(3) -0.0085(2) 0.0112(3) -0.0048(3)
O1 0.0161(3) 0.0278(4) 0.0279(4) 0.0049(3) 0.0099(3) 0.0037(3)
O2 0.0172(3) 0.0254(3) 0.0144(3) 0.0040(3) 0.0036(2) 0.0056(3)
O3 0.0311(4) 0.0215(3) 0.0224(4) 0.0015(3) 0.0169(3) -0.0008(3)
N1 0.0153(4) 0.0168(3) 0.0124(4) 0.0014(3) 0.0038(3) 0.0026(3)
N2 0.0160(3) 0.0125(3) 0.0145(4) 0.0017(3) 0.0073(3) 0.0006(3)
C1 0.0144(4) 0.0129(4) 0.0173(4) 0.0014(3) 0.0058(3) -0.0015(3)
C2 0.0166(4) 0.0189(4) 0.0191(5) 0.0035(4) 0.0037(4) 0.0016(3)
C3 0.0165(4) 0.0164(4) 0.0273(5) 0.0033(4) 0.0083(4) 0.0031(4)
C4 0.0187(4) 0.0152(4) 0.0244(5) 0.0002(4) 0.0123(4) 0.0004(3)
C5 0.0163(4) 0.0159(4) 0.0173(4) 0.0012(3) 0.0079(4) -0.0018(3)
C6 0.0126(4) 0.0127(4) 0.0168(4) 0.0018(3) 0.0064(3) -0.0010(3)
C7 0.0123(4) 0.0136(4) 0.0135(4) 0.0009(3) 0.0051(3) 0.0005(3)
C8 0.0135(4) 0.0160(4) 0.0149(4) 0.0018(3) 0.0062(3) 0.0016(3)
C9 0.0141(4) 0.0135(4) 0.0142(4) 0.0032(3) 0.0060(3) 0.0002(3)
C10 0.0138(4) 0.0119(4) 0.0153(4) 0.0008(3) 0.0059(3) 0.0003(3)
C11 0.0145(4) 0.0200(5) 0.0173(5) -0.0017(4) 0.0040(3) -0.0002(4)
C12 0.0166(4) 0.0124(4) 0.0174(4) -0.0013(3) 0.0059(3) 0.0005(3)
C13 0.0189(5) 0.0314(6) 0.0181(5) 0.0004(4) -0.0009(4) 0.0086(4)
C14 0.0157(4) 0.0184(4) 0.0157(4) -0.0008(3) 0.0055(3) -0.0004(3)
C15 0.0236(5) 0.0199(5) 0.0217(5) -0.0008(4) 0.0119(4) 0.0002(4)
C16 0.0227(5) 0.0211(5) 0.0140(4) 0.0012(4) 0.0038(4) 0.0000(4)

loop_
_atom_type_symbol
_atom_type_description
_atom_type_scat_dispersion_real
_atom_type_scat_dispersion_imag
_atom_type_scat_source
C C 0.0033 0.0016 'International Tables Vol C Tables 4.2.6.8 and 6.1.1.4'
H H 0.0000 0.0000 'International Tables Vol C Tables 4.2.6.8 and 6.1.1.4'
N N 0.0061 0.0033 'International Tables Vol C Tables 4.2.6.8 and 6.1.1.4'
O O 0.0106 0.0060 'International Tables Vol C Tables 4.2.6.8 and 6.1.1.4'
F F 0.0171 0.0103 'International Tables Vol C Tables 4.2.6.8 and 6.1.1.4'

loop_
_geom_angle_atom_site_label_1
_geom_angle_atom_site_label_2
_geom_angle_atom_site_label_3
_geom_angle
C12 O2 C13 115.50(7)
C1 N1 C16 119.27(7)
C1 N1 C10 106.79(6)
C16 N1 C10 117.85(7)
C14 N2 C10 117.43(7)
C14 N2 C9 127.57(7)
C10 N2 C9 110.89(6)
C2 C1 C6 120.99(8)
C2 C1 N1 128.22(8)
C6 C1 N1 110.78(7)
C1 C2 C3 117.64(9)
C1 C2 H2 121.0(6)
C3 C2 H2 121.3(6)
C4 C3 C2 121.76(9)
C4 C3 H3 121.1(6)
C2 C3 H3 117.2(6)
C3 C4 C5 120.00(9)
C3 C4 H4 119.5(6)
C5 C4 H4 120.5(6)
C6 C5 C4 118.94(8)
C6 C5 H5 120.8(6)
C4 C5 H5 120.2(6)
C5 C6 C1 120.66(8)
C5 C6 C7 130.64(8)
C1 C6 C7 108.71(7)
C6 C7 C11 114.12(7)
C6 C7 C10 101.47(6)
C11 C7 C10 113.12(7)
C6 C7 C8 112.45(7)
C11 C7 C8 113.18(7)
C10 C7 C8 101.18(6)
C9 C8 C7 104.77(7)
C9 C8 H8A 107.3(5)
C7 C8 H8A 109.5(5)
C9 C8 H8B 113.3(5)
C7 C8 H8B 112.1(5)
H8A C8 H8B 109.7(7)
N2 C9 C12 109.94(7)
N2 C9 C8 103.30(6)
C12 C9 C8 113.04(7)
N2 C9 H9 110.8(5)
C12 C9 H9 109.1(6)
C8 C9 H9 110.5(5)
N1 C10 N2 112.31(7)
N1 C10 C7 104.68(6)
N2 C10 C7 105.96(6)
N1 C10 H10 111.1(6)
N2 C10 H10 108.2(6)
C7 C10 H10 114.6(6)
C7 C11 H11A 110.1(6)
C7 C11 H11B 112.0(6)
H11A C11 H11B 109.4(8)
C7 C11 H11C 109.9(6)
H11A C11 H11C 109.3(8)
H11B C11 H11C 106.0(8)
O1 C12 O2 125.21(8)
O1 C12 C9 124.32(8)
O2 C12 C9 110.47(7)
O2 C13 H13A 110.9(7)
O2 C13 H13B 104.4(7)
H13A C13 H13B 111.2(10)
O2 C13 H13C 109.8(6)
H13A C13 H13C 108.9(9)
H13B C13 H13C 111.6(9)
O3 C14 N2 124.68(8)
O3 C14 C15 114.65(8)
N2 C14 C15 120.31(8)
F2 C15 F1 107.73(7)
F2 C15 F3 107.33(7)
F1 C15 F3 106.10(7)
F2 C15 C14 110.93(7)
F1 C15 C14 116.56(7)
F3 C15 C14 107.73(7)
N1 C16 H16A 113.7(6)
N1 C16 H16B 111.6(6)
H16A C16 H16B 106.5(9)
N1 C16 H16C 109.4(6)
H16A C16 H16C 109.0(9)
H16B C16 H16C 106.3(8)

loop_
_geom_bond_atom_site_label_1
_geom_bond_atom_site_label_2
_geom_bond_distance
F1 C15 1.3386(10)
F2 C15 1.3259(11)
F3 C15 1.3442(11)
O1 C12 1.2063(10)
O2 C12 1.3275(10)
O2 C13 1.4557(11)
O3 C14 1.2180(10)
N1 C1 1.4053(11)
N1 C16 1.4596(11)
N1 C10 1.4714(11)
N2 C14 1.3578(10)
N2 C10 1.4767(11)
N2 C9 1.4803(10)
C1 C2 1.3925(12)
C1 C6 1.4000(12)
C2 C3 1.3987(13)
C2 H2 0.967(11)
C3 C4 1.3852(14)
C3 H3 0.983(11)
C4 C5 1.4010(13)
C4 H4 0.987(11)
C5 C6 1.3827(12)
C5 H5 0.981(10)
C6 C7 1.5128(11)
C7 C11 1.5244(12)
C7 C10 1.5431(12)
C7 C8 1.5486(12)
C8 C9 1.5351(12)
C8 H8A 0.983(9)
C8 H8B 0.978(10)
C9 C12 1.5300(12)
C9 H9 0.988(10)
C10 H10 0.995(10)
C11 H11A 0.965(10)
C11 H11B 1.003(11)
C11 H11C 0.999(10)
C13 H13A 0.977(13)
C13 H13B 0.981(13)
C13 H13C 0.993(10)
C14 C15 1.5425(13)
C16 H16A 0.981(11)
C16 H16B 0.995(11)
C16 H16C 1.032(11)
